data_7052415
loop_
_publ_author_name
'Ferrando-Miguel, German'
'Wu, Peng'
'Huffman, John C.'
'Caulton, Kenneth G.'

_publ_section_title
;
 New d4 dihydrides of Ru(iv) and Os(iv) with ?-donor ligands:
 M(H)2(chelate)(PiPr3)2 with chelate =ortho-XYC6H4 with X, Y = O, NR; R
 = H or CH3
;
_journal_issue 1
_journal_name_full 'New Journal of Chemistry'
_journal_page_first 193
_journal_paper_doi 10.1039/b411487f
_journal_volume 29
_journal_year 2005
_chemical_formula_sum 'C25 H52 N2 Os P2'
_chemical_formula_weight 632.83
_chemical_name_systematic
;
?
;
_space_group_IT_number 4
_symmetry_space_group_name_Hall 'P 2yb'
_symmetry_space_group_name_H-M 'P 1 21 1'
_atom_sites_solution_hydrogens geom
_atom_sites_solution_primary direct
_atom_sites_solution_secondary difmap
_audit_creation_method SHELXL-97
_cell_angle_alpha 90.00
_cell_angle_beta 97.4220(10)
_cell_angle_gamma 90.00
_cell_formula_units_Z 4
_cell_length_a 8.9882(3)
_cell_length_b 21.8475(9)
_cell_length_c 14.1438(6)
_cell_measurement_reflns_used 7153
_cell_measurement_temperature 113(2)
_cell_measurement_theta_max 27.53
_cell_measurement_theta_min 2.36
_cell_volume 2754.14(19)
_computing_cell_refinement 'SAINT (Bruker, 1999)'
_computing_data_collection 'SMART (Bruker, 1999)'
_computing_data_reduction 'SAINT (Bruker, 1999), XTEL (local package)'
_computing_molecular_graphics 'XMView; WMView; (local package)'
_computing_structure_refinement 'SHELXL-97 (Sheldrick, 1997)'
_computing_structure_solution 'SHELXS-97 (Sheldrick, 1990)'
_diffrn_ambient_temperature 113(2)
_diffrn_detector 'CCD area detector'
_diffrn_detector_area_resol_mean 44.52
_diffrn_detector_type 'Bruker SMART 6000'
_diffrn_measured_fraction_theta_full 0.999
_diffrn_measured_fraction_theta_max 0.999
_diffrn_measurement_details '   0.30 degree frames measured for  30.16 seconds each'
_diffrn_measurement_device 'three-circle goniometer with fixed chi'
_diffrn_measurement_device_type 'Bruker Platform goniometer'
_diffrn_measurement_method '\w scans'
_diffrn_radiation_monochromator graphite
_diffrn_radiation_source 'fine-focus sealed tube'
_diffrn_radiation_type MoK\a
_diffrn_radiation_wavelength 0.71073
_diffrn_reflns_av_R_equivalents 0.0329
_diffrn_reflns_av_sigmaI/netI 0.0525
_diffrn_reflns_limit_h_max 11
_diffrn_reflns_limit_h_min -11
_diffrn_reflns_limit_k_max 28
_diffrn_reflns_limit_k_min -28
_diffrn_reflns_limit_l_max 17
_diffrn_reflns_limit_l_min -18
_diffrn_reflns_number 22120
_diffrn_reflns_theta_full 27.52
_diffrn_reflns_theta_max 27.52
_diffrn_reflns_theta_min 2.29
_diffrn_standards_decay_% 0.0
_diffrn_standards_interval_time 640
_diffrn_standards_number 7154
_exptl_absorpt_coefficient_mu 4.761
_exptl_absorpt_correction_T_max 0.7019
_exptl_absorpt_correction_T_min 0.3293
_exptl_absorpt_correction_type sadabs
_exptl_crystal_colour orange
_exptl_crystal_density_diffrn 1.526
_exptl_crystal_density_method 'not measured'
_exptl_crystal_description 'thin plate'
_exptl_crystal_F_000 1288
_exptl_crystal_size_max 0.15
_exptl_crystal_size_mid 0.15
_exptl_crystal_size_min 0.03
_refine_diff_density_max 1.797
_refine_diff_density_min -0.539
_refine_diff_density_rms 0.120
_refine_ls_abs_structure_details 'Flack H D (1983), Acta Cryst. A39, 876-881'
_refine_ls_abs_structure_Flack 0.265(7)
_refine_ls_extinction_method none
_refine_ls_goodness_of_fit_ref 1.032
_refine_ls_hydrogen_treatment mixed
_refine_ls_matrix_type full
_refine_ls_number_parameters 576
_refine_ls_number_reflns 12431
_refine_ls_number_restraints 1
_refine_ls_restrained_S_all 1.032
_refine_ls_R_factor_all 0.0389
_refine_ls_R_factor_gt 0.0322
_refine_ls_shift/su_max 0.022
_refine_ls_shift/su_mean 0.001
_refine_ls_structure_factor_coef Fsqd
_refine_ls_weighting_details 'calc w=1/[\s^2^(Fo^2^)+(0.0324P)^2^+0.0000P] where P=(Fo^2^+2Fc^2^)/3'
_refine_ls_weighting_scheme calc
_refine_ls_wR_factor_gt 0.0674
_refine_ls_wR_factor_ref 0.0698
_reflns_number_gt 11366
_reflns_number_total 12431
_reflns_threshold_expression >2sigma(I)
_cod_data_source_file b411487f.txt
_cod_data_source_block 01088
_cod_database_code 7052415

loop_
_symmetry_equiv_pos_as_xyz
'x, y, z'
'-x, y+1/2, -z'

loop_
_atom_site_label
_atom_site_type_symbol
_atom_site_fract_x
_atom_site_fract_y
_atom_site_fract_z
_atom_site_U_iso_or_equiv
_atom_site_adp_type
_atom_site_occupancy
_atom_site_symmetry_multiplicity
_atom_site_calc_flag
_atom_site_refinement_flags
_atom_site_disorder_assembly
_atom_site_disorder_group
Os1 Os 0.59435(2) 0.817288(10) 0.043948(14) 0.01623(5) Uani 1 1 d . . .
N2 N 0.7947(6) 0.8534(3) 0.0286(4) 0.0226(11) Uani 1 1 d . . .
C3 C 0.8144(8) 0.9162(3) 0.0354(5) 0.0252(15) Uani 1 1 d . . .
C4 C 0.9473(8) 0.9480(4) 0.0298(5) 0.0306(17) Uani 1 1 d . . .
H4 H 1.0360 0.9269 0.0190 0.037 Uiso 1 1 calc R . .
C5 C 0.9477(9) 1.0108(4) 0.0402(6) 0.0368(19) Uani 1 1 d . . .
H5 H 1.0382 1.0328 0.0374 0.044 Uiso 1 1 calc R . .
C6 C 0.8170(9) 1.0429(4) 0.0549(6) 0.0389(19) Uani 1 1 d . . .
H6 H 0.8191 1.0862 0.0614 0.047 Uiso 1 1 calc R . .
C7 C 0.6857(9) 1.0109(3) 0.0597(6) 0.0349(18) Uani 1 1 d . . .
H7 H 0.5975 1.0325 0.0700 0.042 Uiso 1 1 calc R . .
C8 C 0.6806(8) 0.9470(3) 0.0496(5) 0.0238(14) Uani 1 1 d . . .
N9 N 0.5592(6) 0.9092(3) 0.0539(4) 0.0217(11) Uani 1 1 d . . .
C10 C 0.4187(8) 0.9400(4) 0.0658(6) 0.0332(17) Uani 1 1 d . . .
H10A H 0.4296 0.9615 0.1272 0.050 Uiso 1 1 calc R . .
H10B H 0.3381 0.9097 0.0642 0.050 Uiso 1 1 calc R . .
H10C H 0.3940 0.9696 0.0141 0.050 Uiso 1 1 calc R . .
P11 P 0.49357(16) 0.78272(8) 0.17582(11) 0.0186(3) Uani 1 1 d . . .
C12 C 0.6146(7) 0.8098(4) 0.2851(4) 0.0284(15) Uani 1 1 d . . .
H12 H 0.5765 0.7903 0.3413 0.034 Uiso 1 1 calc R . .
C13 C 0.6060(8) 0.8787(3) 0.2976(5) 0.0347(17) Uani 1 1 d . . .
H13A H 0.6735 0.8911 0.3545 0.052 Uiso 1 1 calc R . .
H13B H 0.5029 0.8904 0.3051 0.052 Uiso 1 1 calc R . .
H13C H 0.6362 0.8991 0.2414 0.052 Uiso 1 1 calc R . .
C14 C 0.7773(8) 0.7890(4) 0.2848(6) 0.0375(19) Uani 1 1 d . . .
H14A H 0.8204 0.8099 0.2334 0.056 Uiso 1 1 calc R . .
H14B H 0.7798 0.7446 0.2747 0.056 Uiso 1 1 calc R . .
H14C H 0.8357 0.7992 0.3462 0.056 Uiso 1 1 calc R . .
C15 C 0.3058(6) 0.8121(4) 0.1988(4) 0.0235(12) Uani 1 1 d . . .
H15 H 0.3177 0.8576 0.2031 0.028 Uiso 1 1 calc R . .
C16 C 0.1789(7) 0.8017(4) 0.1196(5) 0.038(2) Uani 1 1 d . . .
H16A H 0.1572 0.7578 0.1137 0.057 Uiso 1 1 calc R . .
H16B H 0.2077 0.8171 0.0594 0.057 Uiso 1 1 calc R . .
H16C H 0.0893 0.8235 0.1342 0.057 Uiso 1 1 calc R . .
C17 C 0.2539(7) 0.7932(3) 0.2929(5) 0.0308(15) Uani 1 1 d . . .
H17A H 0.1619 0.8153 0.3015 0.046 Uiso 1 1 calc R . .
H17B H 0.3323 0.8029 0.3455 0.046 Uiso 1 1 calc R . .
H17C H 0.2342 0.7490 0.2921 0.046 Uiso 1 1 calc R . .
C18 C 0.4956(8) 0.6983(3) 0.1954(5) 0.0304(15) Uani 1 1 d . . .
H18 H 0.5884 0.6835 0.1706 0.036 Uiso 1 1 calc R . .
C19 C 0.5093(8) 0.6753(3) 0.2997(5) 0.0354(17) Uani 1 1 d . . .
H19A H 0.4225 0.6893 0.3291 0.053 Uiso 1 1 calc R . .
H19B H 0.6015 0.6915 0.3355 0.053 Uiso 1 1 calc R . .
H19C H 0.5127 0.6304 0.3004 0.053 Uiso 1 1 calc R . .
C20 C 0.3680(9) 0.6659(4) 0.1360(6) 0.043(2) Uani 1 1 d . . .
H20A H 0.3937 0.6226 0.1298 0.064 Uiso 1 1 calc R . .
H20B H 0.3504 0.6847 0.0727 0.064 Uiso 1 1 calc R . .
H20C H 0.2770 0.6692 0.1671 0.064 Uiso 1 1 calc R . .
P21 P 0.58042(17) 0.75334(8) -0.08467(11) 0.0193(3) Uani 1 1 d . . .
C22 C 0.6074(9) 0.7973(3) -0.1947(5) 0.0303(16) Uani 1 1 d . . .
H22 H 0.5544 0.7739 -0.2498 0.036 Uiso 1 1 calc R . .
C23 C 0.5330(9) 0.8599(4) -0.1958(6) 0.046(2) Uani 1 1 d . . .
H23A H 0.5927 0.8870 -0.1505 0.069 Uiso 1 1 calc R . .
H23B H 0.4319 0.8556 -0.1775 0.069 Uiso 1 1 calc R . .
H23C H 0.5263 0.8774 -0.2600 0.069 Uiso 1 1 calc R . .
C24 C 0.7673(8) 0.8062(4) -0.2148(6) 0.0419(18) Uani 1 1 d . . .
H24A H 0.7672 0.8281 -0.2752 0.063 Uiso 1 1 calc R . .
H24B H 0.8153 0.7662 -0.2189 0.063 Uiso 1 1 calc R . .
H24C H 0.8228 0.8300 -0.1631 0.063 Uiso 1 1 calc R . .
C25 C 0.4017(7) 0.7131(3) -0.1242(5) 0.0293(15) Uani 1 1 d . . .
H25 H 0.3805 0.6873 -0.0691 0.035 Uiso 1 1 calc R . .
C26 C 0.2669(7) 0.7534(5) -0.1482(6) 0.051(2) Uani 1 1 d . . .
H26A H 0.2756 0.7757 -0.2074 0.076 Uiso 1 1 calc R . .
H26B H 0.2611 0.7827 -0.0963 0.076 Uiso 1 1 calc R . .
H26C H 0.1759 0.7282 -0.1565 0.076 Uiso 1 1 calc R . .
C27 C 0.4068(9) 0.6682(3) -0.2094(5) 0.0359(17) Uani 1 1 d . . .
H27A H 0.3190 0.6413 -0.2147 0.054 Uiso 1 1 calc R . .
H27B H 0.4984 0.6435 -0.1986 0.054 Uiso 1 1 calc R . .
H27C H 0.4061 0.6917 -0.2685 0.054 Uiso 1 1 calc R . .
C28 C 0.7177(8) 0.6895(3) -0.0821(5) 0.0303(15) Uani 1 1 d . . .
H28 H 0.7204 0.6758 -0.1493 0.036 Uiso 1 1 calc R . .
C29 C 0.8787(7) 0.7069(4) -0.0402(6) 0.0377(17) Uani 1 1 d . . .
H29A H 0.8802 0.7191 0.0266 0.057 Uiso 1 1 calc R . .
H29B H 0.9133 0.7411 -0.0766 0.057 Uiso 1 1 calc R . .
H29C H 0.9451 0.6717 -0.0440 0.057 Uiso 1 1 calc R . .
C30 C 0.6716(8) 0.6344(3) -0.0256(5) 0.0316(16) Uani 1 1 d . . .
H30A H 0.7481 0.6023 -0.0246 0.047 Uiso 1 1 calc R . .
H30B H 0.5751 0.6186 -0.0559 0.047 Uiso 1 1 calc R . .
H30C H 0.6623 0.6470 0.0398 0.047 Uiso 1 1 calc R . .
Os31 Os 0.85878(2) 0.476691(10) 0.455076(15) 0.01868(5) Uani 1 1 d . . .
N32 N 0.6615(7) 0.4375(3) 0.4677(4) 0.0278(12) Uani 1 1 d . . .
C33 C 0.6472(8) 0.3751(4) 0.4628(5) 0.0277(17) Uani 1 1 d . . .
C34 C 0.5187(9) 0.3406(4) 0.4691(5) 0.0361(18) Uani 1 1 d . . .
H34 H 0.4270 0.3603 0.4773 0.043 Uiso 1 1 calc R . .
C35 C 0.5256(10) 0.2772(4) 0.4634(6) 0.043(2) Uani 1 1 d . . .
H35 H 0.4382 0.2536 0.4682 0.051 Uiso 1 1 calc R . .
C36 C 0.6565(11) 0.2483(4) 0.4509(6) 0.043(2) Uani 1 1 d . . .
H36 H 0.6588 0.2049 0.4472 0.052 Uiso 1 1 calc R . .
C37 C 0.7855(10) 0.2813(4) 0.4434(6) 0.040(2) Uani 1 1 d . . .
H37 H 0.8755 0.2607 0.4341 0.048 Uiso 1 1 calc R . .
C38 C 0.7837(8) 0.3462(4) 0.4497(5) 0.0284(15) Uani 1 1 d . . .
N39 N 0.9014(6) 0.3853(3) 0.4432(4) 0.0266(13) Uani 1 1 d . . .
C40 C 1.0443(9) 0.3561(4) 0.4338(6) 0.0374(19) Uani 1 1 d . . .
H40A H 1.0712 0.3282 0.4877 0.056 Uiso 1 1 calc R . .
H40B H 1.1221 0.3874 0.4334 0.056 Uiso 1 1 calc R . .
H40C H 1.0358 0.3329 0.3741 0.056 Uiso 1 1 calc R . .
P41 P 0.96484(17) 0.51495(8) 0.32716(11) 0.0194(3) Uani 1 1 d . . .
C42 C 1.1511(6) 0.4850(4) 0.3040(4) 0.0251(14) Uani 1 1 d . . .
H42 H 1.1362 0.4398 0.2956 0.030 Uiso 1 1 calc R . .
C43 C 1.2075(7) 0.5066(4) 0.2118(5) 0.0308(15) Uani 1 1 d . . .
H43A H 1.2272 0.5507 0.2157 0.046 Uiso 1 1 calc R . .
H43B H 1.1312 0.4981 0.1575 0.046 Uiso 1 1 calc R . .
H43C H 1.3003 0.4848 0.2034 0.046 Uiso 1 1 calc R . .
C44 C 1.2799(7) 0.4916(5) 0.3879(5) 0.044(2) Uani 1 1 d . . .
H60A H 1.3616 0.4635 0.3782 0.066 Uiso 1 1 calc R . .
H60B H 1.2420 0.4817 0.4480 0.066 Uiso 1 1 calc R . .
H60C H 1.3174 0.5338 0.3903 0.066 Uiso 1 1 calc R . .
C45 C 0.8468(7) 0.4912(3) 0.2144(4) 0.0235(16) Uani 1 1 d . . .
H44 H 0.8852 0.5127 0.1600 0.028 Uiso 1 1 calc R . .
C46 C 0.8559(8) 0.4215(4) 0.1974(5) 0.0344(17) Uani 1 1 d . . .
H46A H 0.8281 0.3995 0.2530 0.052 Uiso 1 1 calc R . .
H46B H 0.9586 0.4105 0.1878 0.052 Uiso 1 1 calc R . .
H46C H 0.7869 0.4102 0.1407 0.052 Uiso 1 1 calc R . .
C47 C 0.6830(7) 0.5108(4) 0.2166(5) 0.040(2) Uani 1 1 d . . .
H45A H 0.6237 0.5008 0.1554 0.061 Uiso 1 1 calc R . .
H45B H 0.6789 0.5550 0.2277 0.061 Uiso 1 1 calc R . .
H45C H 0.6419 0.4890 0.2680 0.061 Uiso 1 1 calc R . .
C48 C 0.9720(9) 0.5997(3) 0.3138(6) 0.0347(18) Uani 1 1 d . . .
H47 H 0.8825 0.6155 0.3414 0.042 Uiso 1 1 calc R . .
C49 C 1.1082(10) 0.6271(5) 0.3761(7) 0.052(3) Uani 1 1 d . . .
H48A H 1.1964 0.6247 0.3422 0.077 Uiso 1 1 calc R . .
H48B H 1.1272 0.6040 0.4359 0.077 Uiso 1 1 calc R . .
H48C H 1.0879 0.6700 0.3901 0.077 Uiso 1 1 calc R . .
C50 C 0.9584(9) 0.6258(4) 0.2133(6) 0.047(2) Uani 1 1 d . . .
H49A H 0.9717 0.6703 0.2165 0.070 Uiso 1 1 calc R . .
H49B H 0.8590 0.6162 0.1795 0.070 Uiso 1 1 calc R . .
H49C H 1.0358 0.6078 0.1791 0.070 Uiso 1 1 calc R . .
P51 P 0.86806(17) 0.53743(8) 0.58759(11) 0.0199(3) Uani 1 1 d . . .
C52 C 0.9207(8) 0.6196(3) 0.5859(5) 0.0268(14) Uani 1 1 d . . .
H51 H 1.0153 0.6206 0.5557 0.032 Uiso 1 1 calc R . .
C53 C 0.8099(10) 0.6593(4) 0.5218(6) 0.048(2) Uani 1 1 d . . .
H52A H 0.7302 0.6733 0.5578 0.072 Uiso 1 1 calc R . .
H52B H 0.7657 0.6352 0.4667 0.072 Uiso 1 1 calc R . .
H52C H 0.8625 0.6947 0.4996 0.072 Uiso 1 1 calc R . .
C54 C 0.9613(9) 0.6509(3) 0.6842(5) 0.0396(17) Uani 1 1 d . . .
H53A H 1.0097 0.6903 0.6756 0.059 Uiso 1 1 calc R . .
H53B H 1.0300 0.6245 0.7255 0.059 Uiso 1 1 calc R . .
H53C H 0.8697 0.6575 0.7136 0.059 Uiso 1 1 calc R . .
C55 C 0.6895(8) 0.5304(4) 0.6413(5) 0.0359(16) Uani 1 1 d . . .
H54 H 0.6648 0.4857 0.6374 0.043 Uiso 1 1 calc R . .
C56 C 0.5575(8) 0.5616(4) 0.5814(6) 0.051(2) Uani 1 1 d . . .
H55A H 0.4636 0.5421 0.5937 0.076 Uiso 1 1 calc R . .
H55B H 0.5686 0.5577 0.5137 0.076 Uiso 1 1 calc R . .
H55C H 0.5554 0.6050 0.5986 0.076 Uiso 1 1 calc R . .
C57 C 0.6955(10) 0.5464(4) 0.7475(6) 0.051(2) Uani 1 1 d . . .
H56A H 0.7209 0.5898 0.7570 0.076 Uiso 1 1 calc R . .
H56B H 0.7720 0.5212 0.7848 0.076 Uiso 1 1 calc R . .
H56C H 0.5975 0.5384 0.7683 0.076 Uiso 1 1 calc R . .
C58 C 1.0056(9) 0.5083(4) 0.6875(5) 0.0328(17) Uani 1 1 d . . .
H57 H 0.9883 0.5310 0.7465 0.039 Uiso 1 1 calc R . .
C59 C 0.9817(11) 0.4405(4) 0.7057(6) 0.044(2) Uani 1 1 d . . .
H58A H 0.9973 0.4170 0.6488 0.066 Uiso 1 1 calc R . .
H58B H 0.8792 0.4340 0.7201 0.066 Uiso 1 1 calc R . .
H58C H 1.0533 0.4269 0.7598 0.066 Uiso 1 1 calc R . .
C60 C 1.1703(8) 0.5202(4) 0.6702(6) 0.0396(18) Uani 1 1 d . . .
H59A H 1.2385 0.5076 0.7265 0.059 Uiso 1 1 calc R . .
H59B H 1.1839 0.5639 0.6584 0.059 Uiso 1 1 calc R . .
H59C H 1.1922 0.4967 0.6146 0.059 Uiso 1 1 calc R . .
H2 H 0.875(7) 0.841(3) 0.016(5) 0.018(19) Uiso 1 1 d . . .
H32 H 0.584(7) 0.461(3) 0.478(5) 0.023(19) Uiso 1 1 d . . .

loop_
_atom_site_aniso_label
_atom_site_aniso_U_11
_atom_site_aniso_U_22
_atom_site_aniso_U_33
_atom_site_aniso_U_23
_atom_site_aniso_U_13
_atom_site_aniso_U_12
Os1 0.01583(11) 0.01914(11) 0.01351(10) -0.00079(9) 0.00107(7) -0.00038(9)
N2 0.020(3) 0.024(3) 0.022(3) 0.004(2) -0.005(2) -0.001(2)
C3 0.035(4) 0.026(4) 0.013(3) 0.003(3) -0.001(2) -0.006(3)
C4 0.030(4) 0.041(5) 0.018(4) 0.005(3) -0.006(3) -0.011(3)
C5 0.048(5) 0.032(4) 0.027(4) 0.003(3) -0.010(3) -0.023(3)
C6 0.061(5) 0.020(4) 0.033(5) -0.005(3) 0.001(3) -0.012(3)
C7 0.061(5) 0.018(4) 0.026(4) -0.003(3) 0.007(3) 0.003(3)
C8 0.038(4) 0.020(3) 0.012(3) 0.000(3) 0.002(2) -0.002(3)
N9 0.029(3) 0.022(3) 0.014(3) 0.002(2) 0.004(2) 0.002(2)
C10 0.037(4) 0.031(4) 0.032(4) 0.008(3) 0.004(3) 0.008(3)
P11 0.0173(8) 0.0239(9) 0.0144(8) -0.0009(6) 0.0016(5) -0.0011(6)
C12 0.024(3) 0.037(4) 0.022(3) 0.001(3) -0.003(2) -0.004(3)
C13 0.043(4) 0.037(4) 0.024(4) -0.011(3) 0.006(3) -0.017(3)
C14 0.022(4) 0.062(5) 0.027(4) 0.002(4) -0.002(3) -0.005(3)
C15 0.018(3) 0.034(4) 0.019(3) 0.000(3) 0.003(2) 0.000(3)
C16 0.023(3) 0.068(7) 0.023(3) 0.003(3) 0.002(2) 0.003(3)
C17 0.029(4) 0.042(4) 0.024(4) 0.006(3) 0.010(3) 0.003(3)
C18 0.036(4) 0.026(4) 0.031(4) 0.001(3) 0.014(3) 0.002(3)
C19 0.049(4) 0.026(4) 0.032(4) 0.013(3) 0.007(3) 0.007(3)
C20 0.071(6) 0.031(4) 0.028(4) -0.006(3) 0.017(4) -0.025(4)
P21 0.0192(8) 0.0229(8) 0.0161(8) -0.0028(6) 0.0032(6) -0.0031(6)
C22 0.040(4) 0.029(4) 0.023(4) -0.001(3) 0.009(3) -0.007(3)
C23 0.050(5) 0.057(6) 0.031(5) 0.026(4) 0.010(3) 0.013(4)
C24 0.048(4) 0.038(5) 0.043(4) 0.004(3) 0.020(3) -0.002(3)
C25 0.031(4) 0.037(4) 0.020(3) -0.002(3) 0.001(3) -0.015(3)
C26 0.013(3) 0.094(7) 0.045(5) -0.030(5) 0.000(3) 0.008(4)
C27 0.045(4) 0.033(4) 0.028(4) -0.003(3) -0.003(3) -0.013(3)
C28 0.036(4) 0.026(4) 0.031(4) -0.010(3) 0.012(3) -0.004(3)
C29 0.028(4) 0.034(4) 0.053(5) -0.008(4) 0.012(3) 0.006(3)
C30 0.037(4) 0.018(4) 0.039(4) 0.000(3) 0.002(3) 0.003(3)
Os31 0.01765(11) 0.02472(12) 0.01329(11) -0.00111(10) 0.00057(7) 0.00047(9)
N32 0.035(3) 0.029(3) 0.019(3) -0.001(2) 0.000(2) -0.002(2)
C33 0.026(4) 0.045(5) 0.011(3) 0.003(3) -0.001(2) -0.007(3)
C34 0.042(4) 0.046(5) 0.020(4) 0.001(3) 0.003(3) -0.018(3)
C35 0.066(6) 0.042(5) 0.018(4) 0.006(3) -0.003(3) -0.031(4)
C36 0.079(6) 0.036(5) 0.014(4) 0.004(3) 0.003(3) -0.011(4)
C37 0.070(6) 0.033(5) 0.016(4) 0.000(4) 0.006(3) 0.000(4)
C38 0.042(4) 0.031(4) 0.012(3) 0.002(3) 0.003(3) 0.000(3)
N39 0.034(3) 0.033(4) 0.014(3) 0.006(2) 0.007(2) 0.006(2)
C40 0.050(5) 0.032(5) 0.033(5) 0.009(4) 0.017(3) 0.014(3)
P41 0.0186(8) 0.0230(9) 0.0162(8) -0.0012(6) 0.0005(5) -0.0009(6)
C42 0.020(3) 0.040(4) 0.015(3) 0.001(3) 0.001(2) 0.000(3)
C43 0.023(3) 0.046(4) 0.024(4) 0.003(3) 0.006(2) -0.001(3)
C44 0.018(3) 0.084(8) 0.029(4) 0.003(4) -0.001(3) 0.001(4)
C45 0.018(3) 0.042(5) 0.010(3) -0.001(3) -0.003(2) 0.002(3)
C46 0.030(4) 0.050(5) 0.023(4) -0.004(3) -0.001(3) -0.006(3)
C47 0.021(4) 0.076(6) 0.022(4) -0.005(4) -0.008(3) 0.007(3)
C48 0.048(5) 0.024(4) 0.037(5) 0.003(3) 0.022(3) -0.006(3)
C49 0.062(6) 0.051(6) 0.049(6) -0.012(5) 0.033(4) -0.026(4)
C50 0.050(5) 0.038(5) 0.057(6) 0.015(4) 0.023(4) 0.009(4)
P51 0.0203(8) 0.0243(9) 0.0148(8) -0.0019(6) 0.0016(6) 0.0000(6)
C52 0.037(4) 0.021(3) 0.024(3) 0.000(3) 0.011(3) 0.003(3)
C53 0.067(6) 0.036(5) 0.041(5) 0.005(4) 0.006(4) 0.018(4)
C54 0.053(5) 0.032(4) 0.036(4) -0.012(3) 0.014(3) -0.013(3)
C55 0.033(4) 0.045(4) 0.031(4) -0.011(3) 0.008(3) -0.006(3)
C56 0.025(4) 0.073(6) 0.056(6) -0.019(5) 0.011(3) 0.010(4)
C57 0.058(5) 0.061(6) 0.039(5) -0.013(4) 0.028(4) -0.010(4)
C58 0.048(5) 0.037(4) 0.011(3) -0.005(3) -0.007(3) 0.008(3)
C59 0.072(6) 0.032(5) 0.028(4) -0.003(4) 0.005(4) 0.017(4)
C60 0.036(4) 0.047(5) 0.033(4) -0.008(3) -0.007(3) 0.010(3)

loop_
_atom_type_symbol
_atom_type_description
_atom_type_scat_dispersion_real
_atom_type_scat_dispersion_imag
_atom_type_scat_source
C C 0.0033 0.0016 'International Tables Vol C Tables 4.2.6.8 and 6.1.1.4'
H H 0.0000 0.0000 'International Tables Vol C Tables 4.2.6.8 and 6.1.1.4'
N N 0.0061 0.0033 'International Tables Vol C Tables 4.2.6.8 and 6.1.1.4'
P P 0.1023 0.0942 'International Tables Vol C Tables 4.2.6.8 and 6.1.1.4'
Os Os -1.2165 7.6030 'International Tables Vol C Tables 4.2.6.8 and 6.1.1.4'

loop_
_geom_angle_atom_site_label_1
_geom_angle_atom_site_label_2
_geom_angle_atom_site_label_3
_geom_angle
_geom_angle_site_symmetry_1
_geom_angle_site_symmetry_3
_geom_angle_publ_flag
N2 Os1 N9 76.7(2) . . ?
N2 Os1 P21 96.45(17) . . ?
N9 Os1 P21 131.58(15) . . ?
N2 Os1 P11 132.04(16) . . ?
N9 Os1 P11 100.74(16) . . ?
P21 Os1 P11 117.22(6) . . ?
C3 N2 Os1 119.4(5) . . ?
N2 C3 C4 126.3(7) . . ?
N2 C3 C8 112.2(6) . . ?
C4 C3 C8 121.4(7) . . ?
C5 C4 C3 118.7(8) . . ?
C4 C5 C6 121.4(8) . . ?
C7 C6 C5 119.3(8) . . ?
C6 C7 C8 121.1(8) . . ?
N9 C8 C7 127.5(7) . . ?
N9 C8 C3 114.5(7) . . ?
C7 C8 C3 118.1(7) . . ?
C8 N9 C10 115.6(6) . . ?
C8 N9 Os1 117.2(5) . . ?
C10 N9 Os1 127.3(5) . . ?
C18 P11 C12 101.3(4) . . ?
C18 P11 C15 107.8(3) . . ?
C12 P11 C15 100.9(3) . . ?
C18 P11 Os1 116.6(2) . . ?
C12 P11 Os1 108.6(2) . . ?
C15 P11 Os1 119.0(2) . . ?
C13 C12 C14 110.9(6) . . ?
C13 C12 P11 112.2(5) . . ?
C14 C12 P11 111.0(5) . . ?
C16 C15 C17 108.7(5) . . ?
C16 C15 P11 115.5(5) . . ?
C17 C15 P11 116.3(5) . . ?
C20 C18 C19 109.8(6) . . ?
C20 C18 P11 113.0(6) . . ?
C19 C18 P11 117.5(5) . . ?
C25 P21 C28 101.3(3) . . ?
C25 P21 C22 101.1(3) . . ?
C28 P21 C22 104.2(3) . . ?
C25 P21 Os1 119.1(2) . . ?
C28 P21 Os1 118.4(2) . . ?
C22 P21 Os1 110.4(2) . . ?
C24 C22 C23 108.0(6) . . ?
C24 C22 P21 116.8(6) . . ?
C23 C22 P21 111.5(5) . . ?
C26 C25 C27 107.3(6) . . ?
C26 C25 P21 115.6(5) . . ?
C27 C25 P21 114.9(5) . . ?
C30 C28 C29 107.4(6) . . ?
C30 C28 P21 112.1(5) . . ?
C29 C28 P21 114.2(5) . . ?
N32 Os31 N39 76.5(2) . . ?
N32 Os31 P51 96.58(17) . . ?
N39 Os31 P51 130.26(16) . . ?
N32 Os31 P41 133.35(16) . . ?
N39 Os31 P41 100.87(16) . . ?
P51 Os31 P41 117.18(6) . . ?
C33 N32 Os31 120.1(5) . . ?
N32 C33 C34 127.5(7) . . ?
N32 C33 C38 111.9(6) . . ?
C34 C33 C38 120.6(8) . . ?
C35 C34 C33 119.5(9) . . ?
C36 C35 C34 120.9(8) . . ?
C35 C36 C37 120.9(9) . . ?
C36 C37 C38 120.0(9) . . ?
N39 C38 C33 115.0(7) . . ?
N39 C38 C37 126.9(8) . . ?
C33 C38 C37 118.1(8) . . ?
C38 N39 C40 115.6(7) . . ?
C38 N39 Os31 116.6(5) . . ?
C40 N39 Os31 127.7(5) . . ?
C48 P41 C42 106.7(3) . . ?
C48 P41 C45 102.3(4) . . ?
C42 P41 C45 100.1(3) . . ?
C48 P41 Os31 117.5(2) . . ?
C42 P41 Os31 118.8(2) . . ?
C45 P41 Os31 108.8(2) . . ?
C43 C42 C44 108.9(5) . . ?
C43 C42 P41 116.3(5) . . ?
C44 C42 P41 115.5(5) . . ?
C47 C45 C46 110.3(6) . . ?
C47 C45 P41 110.2(5) . . ?
C46 C45 P41 111.7(5) . . ?
C50 C48 C49 110.6(7) . . ?
C50 C48 P41 117.9(6) . . ?
C49 C48 P41 111.4(6) . . ?
C52 P51 C58 101.2(3) . . ?
C52 P51 C55 108.6(3) . . ?
C58 P51 C55 100.6(4) . . ?
C52 P51 Os31 122.1(2) . . ?
C58 P51 Os31 111.9(2) . . ?
C55 P51 Os31 110.0(2) . . ?
C53 C52 C54 110.0(6) . . ?
C53 C52 P51 114.1(6) . . ?
C54 C52 P51 116.4(5) . . ?
C56 C55 C57 111.5(7) . . ?
C56 C55 P51 112.6(5) . . ?
C57 C55 P51 117.0(5) . . ?
C59 C58 C60 110.4(7) . . ?
C59 C58 P51 111.4(6) . . ?
C60 C58 P51 112.0(5) . . ?

loop_
_geom_bond_atom_site_label_1
_geom_bond_atom_site_label_2
_geom_bond_distance
_geom_bond_site_symmetry_2
_geom_bond_publ_flag
Os1 N2 2.004(5) . ?
Os1 N9 2.041(6) . ?
Os1 P21 2.2843(16) . ?
Os1 P11 2.3035(15) . ?
N2 C3 1.385(9) . ?
C3 C4 1.394(10) . ?
C3 C8 1.415(10) . ?
C4 C5 1.379(10) . ?
C5 C6 1.407(12) . ?
C6 C7 1.381(11) . ?
C7 C8 1.403(9) . ?
C8 N9 1.376(9) . ?
N9 C10 1.460(9) . ?
P11 C18 1.864(7) . ?
P11 C12 1.867(6) . ?
P11 C15 1.873(6) . ?
C12 C13 1.520(11) . ?
C12 C14 1.532(9) . ?
C15 C16 1.510(9) . ?
C15 C17 1.523(8) . ?
C18 C20 1.508(10) . ?
C18 C19 1.548(10) . ?
P21 C25 1.854(6) . ?
P21 C28 1.860(7) . ?
P21 C22 1.871(7) . ?
C22 C24 1.513(9) . ?
C22 C23 1.522(11) . ?
C25 C26 1.501(10) . ?
C25 C27 1.558(9) . ?
C28 C30 1.530(10) . ?
C28 C29 1.539(10) . ?
Os31 N32 1.998(6) . ?
Os31 N39 2.045(6) . ?
Os31 P51 2.2892(16) . ?
Os31 P41 2.3079(16) . ?
N32 C33 1.370(10) . ?
C33 C34 1.391(10) . ?
C33 C38 1.412(11) . ?
C34 C35 1.390(11) . ?
C35 C36 1.366(13) . ?
C36 C37 1.382(12) . ?
C37 C38 1.421(10) . ?
C38 N39 1.371(10) . ?
N39 C40 1.455(9) . ?
P41 C48 1.863(8) . ?
P41 C42 1.866(6) . ?
P41 C45 1.871(6) . ?
C42 C43 1.533(8) . ?
C42 C44 1.554(9) . ?
C45 C47 1.537(9) . ?
C45 C46 1.546(11) . ?
C48 C50 1.523(11) . ?
C48 C49 1.534(12) . ?
P51 C52 1.858(7) . ?
P51 C58 1.866(7) . ?
P51 C55 1.869(7) . ?
C52 C53 1.527(10) . ?
C52 C54 1.550(9) . ?
C55 C56 1.526(11) . ?
C55 C57 1.536(10) . ?
C58 C59 1.523(11) . ?
C58 C60 1.553(11) . ?
